data_1556947
loop_
_publ_author_name
'Aldrich, Kelly E.'
'Kansal, Dhwani'
'Odom, Aaron L.'

_publ_section_title
;
 Catalyst design insights from modelling a titanium-catalyzed
 multicomponent reaction.
;
_journal_issue 0
_journal_name_full 'Faraday discussions'
_journal_page_first 208
_journal_page_last 230
_journal_paper_doi 10.1039/c9fd00033j
_journal_volume 220
_journal_year 2019
_chemical_formula_moiety 'C44 H60 O4 Ti, 0.75(C6 H14)'
_chemical_formula_sum 'C48.5 H70.5 O4 Ti'
_chemical_formula_weight 765.46
_space_group_crystal_system monoclinic
_space_group_IT_number 15
_space_group_name_Hall '-C 2yc'
_space_group_name_H-M_alt 'C 1 2/c 1'
_symmetry_Int_Tables_number 15
_atom_sites_solution_primary dual
_audit_creation_date 2019-03-30
_audit_creation_method
;
Olex2 1.2
(compiled 2018.05.29 svn.r3508 for OlexSys, GUI svn.r5506)
;
_audit_update_record
;
2019-04-03 deposited with the CCDC.	2019-05-07 downloaded from the CCDC.
;
_cell_angle_alpha 90
_cell_angle_beta 90.7100(10)
_cell_angle_gamma 90
_cell_formula_units_Z 4
_cell_length_a 22.452(2)
_cell_length_b 9.4744(8)
_cell_length_c 22.253(2)
_cell_measurement_reflns_used 6652
_cell_measurement_temperature 173.15
_cell_measurement_theta_max 25.36
_cell_measurement_theta_min 2.33
_cell_volume 4733.3(7)
_computing_cell_refinement 'SAINT v8.34A (Bruker, 2013)'
_computing_data_collection 'COSMO (BRUKER, V1.61, 2009)'
_computing_data_reduction 'SAINT v8.34A (Bruker, 2013)'
_computing_molecular_graphics 'Olex2 (Dolomanov et al., 2009)'
_computing_publication_material 'Olex2 (Dolomanov et al., 2009)'
_computing_structure_refinement 'olex2.refine (Bourhis et al., 2015)'
_computing_structure_solution 'XT (Sheldrick, 2015)'
_diffrn_ambient_temperature 173.15
_diffrn_detector_area_resol_mean 8.36
_diffrn_measured_fraction_theta_full 0.9989
_diffrn_measured_fraction_theta_max 0.9989
_diffrn_measurement_device_type 'Bruker APEX-II CCD'
_diffrn_measurement_method \w
_diffrn_radiation_monochromator graphite
_diffrn_radiation_type 'Mo K\a'
_diffrn_radiation_wavelength 0.71073
_diffrn_reflns_av_R_equivalents 0.0369
_diffrn_reflns_av_unetI/netI 0.0332
_diffrn_reflns_limit_h_max 26
_diffrn_reflns_limit_h_min -26
_diffrn_reflns_limit_k_max 11
_diffrn_reflns_limit_k_min -11
_diffrn_reflns_limit_l_max 26
_diffrn_reflns_limit_l_min -26
_diffrn_reflns_number 18717
_diffrn_reflns_theta_full 25.4042
_diffrn_reflns_theta_max 25.40
_diffrn_reflns_theta_min 1.81
_diffrn_source 'sealed tube'
_diffrn_standards_number 0
_exptl_absorpt_coefficient_mu 0.219
_exptl_absorpt_correction_T_max 0.7452
_exptl_absorpt_correction_T_min 0.6832
_exptl_absorpt_correction_type multi-scan
_exptl_absorpt_process_details
'SADABS-2014/5 (Bruker,2014/5) was used for absorption correction. wR2(int) was 0.0715 before and 0.0478 after correction. The Ratio of minimum to maximum transmission is 0.9168. The \l/2 correction factor is 0.00150.'
_exptl_crystal_colour 'clear orangish yellow'
_exptl_crystal_colour_lustre clear
_exptl_crystal_colour_modifier orangish
_exptl_crystal_colour_primary yellow
_exptl_crystal_density_diffrn 1.0741
_exptl_crystal_description plate
_exptl_crystal_F_000 1663.8352
_exptl_crystal_size_max 0.432
_exptl_crystal_size_mid 0.402
_exptl_crystal_size_min 0.21
_refine_diff_density_max 0.6453
_refine_diff_density_min -0.3466
_refine_diff_density_rms 0.0673
_refine_ls_d_res_high 0.8284
_refine_ls_d_res_low 11.2249
_refine_ls_goodness_of_fit_ref 1.0323
_refine_ls_hydrogen_treatment constr
_refine_ls_matrix_type full
_refine_ls_number_constraints 54
_refine_ls_number_parameters 242
_refine_ls_number_reflns 4367
_refine_ls_number_restraints 1
_refine_ls_restrained_S_all 1.0322
_refine_ls_R_factor_all 0.0758
_refine_ls_R_factor_gt 0.0601
_refine_ls_shift/su_max 0.0000
_refine_ls_shift/su_mean 0.0000
_refine_ls_structure_factor_coef Fsqd
_refine_ls_weighting_details 'w=1/[\s^2^(Fo^2^)+(0.1292P)^2^+1.8643P] where P=(Fo^2^+2Fc^2^)/3'
_refine_ls_weighting_scheme calc
_refine_ls_wR_factor_gt 0.1751
_refine_ls_wR_factor_ref 0.1958
_reflns_Friedel_coverage 0.0
_reflns_limit_h_max 26
_reflns_limit_h_min -26
_reflns_limit_k_max 11
_reflns_limit_k_min 0
_reflns_limit_l_max 26
_reflns_limit_l_min 0
_reflns_number_gt 3350
_reflns_number_total 4367
_reflns_threshold_expression I>=2u(I)
_cod_data_source_file c9fd00033j2.cif
_cod_data_source_block DK_III_13feb2018_1
_cod_database_code 1556947
_olex2_refinement_description
;
1. Fixed Uiso
 At 1.2 times of:
  All C(H) groups, All C(H,H) groups
 At 1.5 times of:
  All C(H,H,H) groups
2. Restrained distances
 C24-C25
 1.55 with sigma of 0.02
3. Others
 Fixed Sof: C24(0.75) H24a(0.75) H24b(0.75) C23(0.75) H23b(0.75) H23a(0.75)
 C25(0.75) H25a(0.75) H25b(0.75) H25c(0.75)
4.a Riding coordinates:
 C25(H25a,H25b,H25c)
4.b Secondary CH2 refined with riding coordinates:
 C24(H24a,H24b), C23(H23a,H23b)
4.c Aromatic/amide H refined with riding coordinates:
 C2(H2), C16(H16), C3(H3), C13(H13), C14(H14), C5(H5)
4.d Idealised Me refined as rotating group:
 C21(H21a,H21b,H21c), C10(H10a,H10b,H10c), C9(H9a,H9b,H9c), C20(H20a,H20b,
 H20c), C11(H11a,H11b,H11c), C22(H22a,H22b,H22c), C18(H18a,H18b,H18c), C7(H7a,
 H7b,H7c)
;
_olex2_diffrn_ambient_temperature_device 'Oxford Cryosystems'
_olex2_submission_special_instructions 'No special instructions were received'

loop_
_space_group_symop_id
_space_group_symop_operation_xyz
1 x,y,z
2 -x,y,-z+1/2
3 -x,-y,-z
4 x,-y,z-1/2
5 x+1/2,y+1/2,z
6 -x+1/2,y+1/2,-z+1/2
7 -x+1/2,-y+1/2,-z
8 x+1/2,-y+1/2,z-1/2

loop_
_atom_site_label
_atom_site_type_symbol
_atom_site_fract_x
_atom_site_fract_y
_atom_site_fract_z
_atom_site_U_iso_or_equiv
_atom_site_adp_type
_atom_site_occupancy
_atom_site_site_symmetry_order
_atom_site_refinement_flags_posn
_atom_site_refinement_flags_adp
_atom_site_refinement_flags_occupancy
Ti1 Ti 0.5 0.37451(6) 0.75 0.0379(2) Uani 1.000000 2 S T P
O1 O 0.52709(9) 0.26660(18) 0.69091(8) 0.0504(5) Uani 1.000000 1 . . .
O2 O 0.55819(8) 0.48367(19) 0.77880(9) 0.0534(5) Uani 1.000000 1 . . .
C1 C 0.55228(10) 0.1509(2) 0.66444(10) 0.0387(5) Uani 1.000000 1 . . .
C6 C 0.55708(11) 0.1437(2) 0.60193(10) 0.0388(5) Uani 1.000000 1 . . .
C12 C 0.58289(11) 0.6048(2) 0.80133(11) 0.0389(5) Uani 1.000000 1 . . .
C17 C 0.64472(10) 0.6207(2) 0.80468(11) 0.0379(5) Uani 1.000000 1 . . .
C19 C 0.68733(11) 0.5045(3) 0.78423(12) 0.0452(6) Uani 1.000000 1 . . .
C2 C 0.57143(11) 0.0422(3) 0.70158(11) 0.0447(6) Uani 1.000000 1 . . .
H2 H 0.56699(11) 0.0503(3) 0.74384(11) 0.0537(7) Uiso 1.000000 1 R . .
C16 C 0.66477(11) 0.7492(2) 0.82747(12) 0.0447(6) Uani 1.000000 1 . . .
H16 H 0.70655(11) 0.7635(2) 0.83095(12) 0.0536(7) Uiso 1.000000 1 R . .
C8 C 0.53416(12) 0.2615(3) 0.56059(11) 0.0461(6) Uani 1.000000 1 . . .
C3 C 0.59671(11) -0.0770(3) 0.67802(12) 0.0474(6) Uani 1.000000 1 . . .
H3 H 0.60956(11) -0.1511(3) 0.70383(12) 0.0569(8) Uiso 1.000000 1 R . .
C15 C 0.62748(12) 0.8578(3) 0.84543(12) 0.0467(6) Uani 1.000000 1 . . .
C13 C 0.54441(11) 0.7104(3) 0.81977(11) 0.0439(6) Uani 1.000000 1 . . .
H13 H 0.50258(11) 0.6959(3) 0.81726(11) 0.0527(7) Uiso 1.000000 1 R . .
C14 C 0.56665(12) 0.8367(3) 0.84179(11) 0.0451(6) Uani 1.000000 1 . . .
H14 H 0.54014(12) 0.9087(3) 0.85438(11) 0.0541(7) Uiso 1.000000 1 R . .
C5 C 0.58342(12) 0.0210(3) 0.58014(11) 0.0474(6) Uani 1.000000 1 . . .
H5 H 0.58800(12) 0.0118(3) 0.53794(11) 0.0569(7) Uiso 1.000000 1 R . .
C4 C 0.60341(12) -0.0888(3) 0.61682(13) 0.0519(7) Uani 1.000000 1 . . .
C21 C 0.67666(14) 0.3699(3) 0.82078(15) 0.0598(8) Uani 1.000000 1 . . .
H21a H 0.6793(9) 0.3918(5) 0.86377(15) 0.0897(12) Uiso 1.000000 1 GR . .
H21b H 0.6370(4) 0.3324(13) 0.8112(7) 0.0897(12) Uiso 1.000000 1 GR . .
H21c H 0.7069(6) 0.2993(8) 0.8108(7) 0.0897(12) Uiso 1.000000 1 GR . .
C10 C 0.56579(16) 0.4005(3) 0.57526(13) 0.0625(8) Uani 1.000000 1 . . .
H10a H 0.5533(8) 0.4341(12) 0.6148(5) 0.0938(12) Uiso 1.000000 1 GR . .
H10b H 0.60898(16) 0.3854(6) 0.5757(10) 0.0938(12) Uiso 1.000000 1 GR . .
H10c H 0.5554(8) 0.4710(7) 0.5447(6) 0.0938(12) Uiso 1.000000 1 GR . .
C9 C 0.46677(14) 0.2785(3) 0.56764(13) 0.0627(8) Uani 1.000000 1 . . .
H9a H 0.44697(16) 0.1888(8) 0.5585(10) 0.0941(12) Uiso 1.000000 1 GR . .
H9b H 0.45806(16) 0.306(2) 0.6090(3) 0.0941(12) Uiso 1.000000 1 GR . .
H9c H 0.4522(2) 0.3515(17) 0.5399(7) 0.0941(12) Uiso 1.000000 1 GR . .
C20 C 0.67760(14) 0.4754(3) 0.71695(14) 0.0636(8) Uani 1.000000 1 . . .
H20a H 0.6367(4) 0.443(2) 0.7099(2) 0.0955(12) Uiso 1.000000 1 GR . .
H20b H 0.6844(10) 0.5623(7) 0.69414(17) 0.0955(12) Uiso 1.000000 1 GR . .
H20c H 0.7055(7) 0.4025(18) 0.7038(3) 0.0955(12) Uiso 1.000000 1 GR . .
C11 C 0.54592(16) 0.2275(3) 0.49398(12) 0.0631(8) Uani 1.000000 1 . . .
H11a H 0.58895(16) 0.222(2) 0.4875(2) 0.0947(12) Uiso 1.000000 1 GR . .
H11b H 0.5275(8) 0.1369(12) 0.4836(3) 0.0947(12) Uiso 1.000000 1 GR . .
H11c H 0.5288(9) 0.3020(13) 0.46858(13) 0.0947(12) Uiso 1.000000 1 GR . .
C22 C 0.75261(12) 0.5460(3) 0.79311(17) 0.0669(9) Uani 1.000000 1 . . .
H22a H 0.7609(3) 0.6316(14) 0.7700(8) 0.1004(13) Uiso 1.000000 1 GR . .
H22b H 0.7606(3) 0.564(2) 0.8358(2) 0.1004(13) Uiso 1.000000 1 GR . .
H22c H 0.77821(12) 0.4691(11) 0.7792(10) 0.1004(13) Uiso 1.000000 1 GR . .
C18 C 0.65277(17) 0.9957(3) 0.86795(17) 0.0705(9) Uani 1.000000 1 . . .
H18a H 0.6401(9) 1.0116(12) 0.9094(4) 0.1058(14) Uiso 1.000000 1 GR . .
H18b H 0.69636(17) 0.9922(10) 0.8667(10) 0.1058(14) Uiso 1.000000 1 GR . .
H18c H 0.6383(8) 1.0729(4) 0.8424(6) 0.1058(14) Uiso 1.000000 1 GR . .
C7 C 0.63199(19) -0.2185(3) 0.58921(17) 0.0838(11) Uani 1.000000 1 . . .
H7a H 0.6750(3) -0.2171(15) 0.5974(11) 0.1257(17) Uiso 1.000000 1 GR . .
H7b H 0.6146(9) -0.3037(3) 0.6067(9) 0.1257(17) Uiso 1.000000 1 GR . .
H7c H 0.6248(11) -0.2183(15) 0.5457(2) 0.1257(17) Uiso 1.000000 1 GR . .
C24 C 0.7289(4) 0.4379(9) 0.4850(4) 0.131(2) Uiso 0.750000 1 D . .
H24a H 0.7450(4) 0.4415(9) 0.4438(4) 0.157(3) Uiso 0.750000 1 R . .
H24b H 0.6859(4) 0.4185(9) 0.4794(4) 0.157(3) Uiso 0.750000 1 R . .
C23 C 0.7507(5) 0.3096(9) 0.5066(5) 0.161(3) Uiso 0.750000 1 . . .
H23b H 0.7939(5) 0.3281(9) 0.5106(5) 0.194(4) Uiso 0.750000 1 R . .
H23a H 0.7360(5) 0.3082(9) 0.5484(5) 0.194(4) Uiso 0.750000 1 R . .
C25 C 0.7293(7) 0.5615(15) 0.4999(8) 0.281(7) Uiso 0.750000 1 D . .
H25a H 0.7699(7) 0.5910(15) 0.5106(8) 0.422(10) Uiso 0.750000 1 R . .
H25b H 0.7148(7) 0.6177(15) 0.4658(8) 0.422(10) Uiso 0.750000 1 R . .
H25c H 0.7032(7) 0.5759(15) 0.5344(8) 0.422(10) Uiso 0.750000 1 R . .

loop_
_atom_site_aniso_label
_atom_site_aniso_U_11
_atom_site_aniso_U_22
_atom_site_aniso_U_33
_atom_site_aniso_U_12
_atom_site_aniso_U_13
_atom_site_aniso_U_23
Ti1 0.0414(4) 0.0354(4) 0.0370(4) -0.000000 -0.0011(3) 0.000000
O1 0.0657(12) 0.0502(11) 0.0354(9) 0.0089(9) 0.0020(8) -0.0015(7)
O2 0.0425(10) 0.0518(11) 0.0659(12) -0.0034(8) -0.0026(8) -0.0121(9)
C1 0.0420(13) 0.0390(12) 0.0351(12) -0.0026(10) -0.0014(9) 0.0007(9)
C6 0.0431(13) 0.0361(12) 0.0371(12) -0.0039(10) -0.0000(10) 0.0009(10)
C12 0.0399(13) 0.0382(12) 0.0386(13) -0.0017(10) -0.0017(10) 0.0008(10)
C17 0.0379(12) 0.0351(12) 0.0407(13) 0.0006(9) 0.0006(10) 0.0089(9)
C19 0.0382(13) 0.0372(13) 0.0603(16) 0.0062(10) 0.0001(11) 0.0049(11)
C2 0.0457(14) 0.0502(15) 0.0382(13) -0.0036(11) -0.0035(10) 0.0103(11)
C16 0.0426(13) 0.0380(13) 0.0533(15) -0.0017(10) -0.0024(11) 0.0071(11)
C8 0.0643(17) 0.0422(14) 0.0318(12) -0.0008(12) 0.0004(11) 0.0059(10)
C3 0.0442(14) 0.0420(14) 0.0558(16) -0.0021(11) -0.0095(11) 0.0130(12)
C15 0.0597(16) 0.0351(13) 0.0453(14) 0.0012(11) 0.0010(12) 0.0059(10)
C13 0.0388(13) 0.0533(15) 0.0397(13) 0.0066(11) 0.0029(10) 0.0021(11)
C14 0.0544(15) 0.0431(13) 0.0379(13) 0.0134(12) 0.0053(11) 0.0031(11)
C5 0.0568(16) 0.0452(14) 0.0403(13) -0.0006(12) -0.0002(11) -0.0039(11)
C4 0.0535(16) 0.0377(13) 0.0644(18) -0.0011(12) -0.0090(13) -0.0039(12)
C21 0.0616(18) 0.0364(14) 0.081(2) 0.0077(12) -0.0004(15) 0.0090(13)
C10 0.094(2) 0.0446(15) 0.0492(16) -0.0078(15) -0.0002(15) 0.0111(12)
C9 0.0698(19) 0.070(2) 0.0480(16) 0.0138(15) -0.0109(13) 0.0136(14)
C20 0.0600(18) 0.0626(19) 0.0686(19) 0.0186(15) 0.0111(14) -0.0081(15)
C11 0.095(2) 0.0613(18) 0.0333(14) 0.0044(16) 0.0006(14) 0.0074(12)
C22 0.0394(15) 0.0593(18) 0.102(3) 0.0068(13) 0.0021(15) 0.0021(17)
C18 0.088(2) 0.0389(15) 0.085(2) -0.0027(15) 0.0002(18) -0.0067(15)
C7 0.110(3) 0.0533(19) 0.088(3) 0.0252(19) -0.011(2) -0.0122(17)

loop_
_atom_type_symbol
_atom_type_scat_dispersion_real
_atom_type_scat_dispersion_imag
_atom_type_scat_Cromer_Mann_a1
_atom_type_scat_Cromer_Mann_a2
_atom_type_scat_Cromer_Mann_a3
_atom_type_scat_Cromer_Mann_a4
_atom_type_scat_Cromer_Mann_b1
_atom_type_scat_Cromer_Mann_b2
_atom_type_scat_Cromer_Mann_b3
_atom_type_scat_Cromer_Mann_b4
_atom_type_scat_Cromer_Mann_c
_atom_type_scat_source
_atom_type_scat_dispersion_source
H 0.00000 0.00000 0.49300 0.32291 0.14019 0.04081 10.51090 26.12570 3.14236 57.79970 0.0030380000826 'International Tables Volume C Table 6.1.1.4 (pp. 500-502)' 'Henke, Gullikson and Davis, At. Data and Nucl. Data Tables, 1993, 54, 2'
C 0.00347 0.00161 2.31000 1.02000 1.58860 0.86500 20.84390 10.20750 0.56870 51.65120 0.215599998832 'International Tables Volume C Table 6.1.1.4 (pp. 500-502)' 'Henke, Gullikson and Davis, At. Data and Nucl. Data Tables, 1993, 54, 2'
O 0.01158 0.00611 3.04850 2.28680 1.54630 0.86700 13.27710 5.70110 0.32390 32.90890 0.250800013542 'International Tables Volume C Table 6.1.1.4 (pp. 500-502)' 'Henke, Gullikson and Davis, At. Data and Nucl. Data Tables, 1993, 54, 2'
Ti 0.29130 0.45317 9.75950 7.35580 1.69910 1.90210 7.85080 0.50000 35.63380 116.10500 1.28069996834 'International Tables Volume C Table 6.1.1.4 (pp. 500-502)' 'Henke, Gullikson and Davis, At. Data and Nucl. Data Tables, 1993, 54, 2'

loop_
_geom_angle_atom_site_label_1
_geom_angle_atom_site_label_2
_geom_angle_atom_site_label_3
_geom_angle
_geom_angle_site_symmetry_1
_geom_angle_site_symmetry_3
O1 Ti1 O1 109.84(12) . 2_656
O2 Ti1 O1 110.12(9) 2_656 2_656
O2 Ti1 O1 108.91(9) 2_656 .
O2 Ti1 O1 108.91(9) . 2_656
O2 Ti1 O1 110.12(9) . .
O2 Ti1 O2 108.92(12) . 2_656
C1 O1 Ti1 157.59(16) . 2_656
C12 O2 Ti1 155.88(17) . 2_656
C6 C1 O1 120.3(2) . .
C2 C1 O1 117.7(2) . .
C2 C1 C6 122.0(2) . .
C8 C6 C1 122.2(2) . .
C5 C6 C1 115.2(2) . .
C5 C6 C8 122.7(2) . .
C17 C12 O2 120.6(2) . .
C13 C12 O2 117.5(2) . .
C13 C12 C17 121.9(2) . .
C19 C17 C12 122.0(2) . .
C16 C17 C12 115.5(2) . .
C16 C17 C19 122.5(2) . .
C21 C19 C17 109.8(2) . .
C20 C19 C17 109.7(2) . .
C20 C19 C21 110.3(2) . .
C22 C19 C17 112.2(2) . .
C22 C19 C21 107.5(2) . .
C22 C19 C20 107.3(2) . .
H2 C2 C1 119.64(15) . .
C3 C2 C1 120.7(2) . .
C3 C2 H2 119.64(14) . .
H16 C16 C17 117.97(14) . .
C15 C16 C17 124.1(2) . .
C15 C16 H16 117.97(15) . .
C10 C8 C6 110.3(2) . .
C9 C8 C6 109.9(2) . .
C9 C8 C10 110.1(2) . .
C11 C8 C6 111.4(2) . .
C11 C8 C10 107.5(2) . .
C11 C8 C9 107.5(2) . .
H3 C3 C2 120.12(14) . .
C4 C3 C2 119.8(2) . .
C4 C3 H3 120.12(15) . .
C14 C15 C16 118.4(2) . .
C18 C15 C16 120.8(3) . .
C18 C15 C14 120.8(3) . .
H13 C13 C12 119.83(14) . .
C14 C13 C12 120.3(2) . .
C14 C13 H13 119.83(15) . .
C13 C14 C15 119.9(2) . .
H14 C14 C15 120.07(15) . .
H14 C14 C13 120.07(15) . .
H5 C5 C6 118.18(14) . .
C4 C5 C6 123.6(2) . .
C4 C5 H5 118.18(16) . .
C5 C4 C3 118.7(2) . .
C7 C4 C3 121.2(3) . .
C7 C4 C5 120.1(3) . .
H21a C21 C19 109.5 . .
H21b C21 C19 109.5 . .
H21b C21 H21a 109.5 . .
H21c C21 C19 109.5 . .
H21c C21 H21a 109.5 . .
H21c C21 H21b 109.5 . .
H10a C10 C8 109.5 . .
H10b C10 C8 109.5 . .
H10b C10 H10a 109.5 . .
H10c C10 C8 109.5 . .
H10c C10 H10a 109.5 . .
H10c C10 H10b 109.5 . .
H9a C9 C8 109.5 . .
H9b C9 C8 109.5 . .
H9b C9 H9a 109.5 . .
H9c C9 C8 109.5 . .
H9c C9 H9a 109.5 . .
H9c C9 H9b 109.5 . .
H20a C20 C19 109.5 . .
H20b C20 C19 109.5 . .
H20b C20 H20a 109.5 . .
H20c C20 C19 109.5 . .
H20c C20 H20a 109.5 . .
H20c C20 H20b 109.5 . .
H11a C11 C8 109.5 . .
H11b C11 C8 109.5 . .
H11b C11 H11a 109.5 . .
H11c C11 C8 109.5 . .
H11c C11 H11a 109.5 . .
H11c C11 H11b 109.5 . .
H22a C22 C19 109.5 . .
H22b C22 C19 109.5 . .
H22b C22 H22a 109.5 . .
H22c C22 C19 109.5 . .
H22c C22 H22a 109.5 . .
H22c C22 H22b 109.5 . .
H18a C18 C15 109.5 . .
H18b C18 C15 109.5 . .
H18b C18 H18a 109.5 . .
H18c C18 C15 109.5 . .
H18c C18 H18a 109.5 . .
H18c C18 H18b 109.5 . .
H7a C7 C4 109.5 . .
H7b C7 C4 109.5 . .
H7b C7 H7a 109.5 . .
H7c C7 C4 109.5 . .
H7c C7 H7a 109.5 . .
H7c C7 H7b 109.5 . .
H24b C24 H24a 105.0 . .
C23 C24 H24a 102.6(6) . .
C23 C24 H24b 102.6(6) . .
C25 C24 H24a 102.6(10) . .
C25 C24 H24b 102.6(10) . .
C25 C24 C23 138.0(12) . .
C23 C23 C24 138.5(14) 7_656 .
H23b C23 C24 102.5(6) . .
H23a C23 C24 102.5(6) . .
H23a C23 H23b 104.9 . .
H25a C25 C24 110.2 . .
H25b C25 C24 108.1 . .
H25b C25 H25a 109.5 . .
H25c C25 C24 110.1 . .
H25c C25 H25a 109.5 . .
H25c C25 H25b 109.5 . .

loop_
_geom_bond_atom_site_label_1
_geom_bond_atom_site_label_2
_geom_bond_distance
_geom_bond_site_symmetry_2
Ti1 O1 1.7788(17) 2_656
Ti1 O1 1.7788(17) .
Ti1 O2 1.7794(18) .
Ti1 O2 1.7794(18) 2_656
O1 C1 1.370(3) .
O2 C12 1.367(3) .
C1 C6 1.398(3) .
C1 C2 1.386(3) .
C6 C8 1.531(3) .
C6 C5 1.394(3) .
C12 C17 1.397(3) .
C12 C13 1.387(3) .
C17 C19 1.531(3) .
C17 C16 1.392(3) .
C19 C21 1.533(4) .
C19 C20 1.535(4) .
C19 C22 1.528(4) .
C2 H2 0.9500 .
C2 C3 1.371(4) .
C16 H16 0.9500 .
C16 C15 1.389(4) .
C8 C10 1.529(4) .
C8 C9 1.532(4) .
C8 C11 1.543(4) .
C3 H3 0.9500 .
C3 C4 1.377(4) .
C15 C14 1.382(4) .
C15 C18 1.508(4) .
C13 H13 0.9500 .
C13 C14 1.384(4) .
C14 H14 0.9500 .
C5 H5 0.9500 .
C5 C4 1.393(4) .
C4 C7 1.519(4) .
C21 H21a 0.9800 .
C21 H21b 0.9800 .
C21 H21c 0.9800 .
C10 H10a 0.9800 .
C10 H10b 0.9800 .
C10 H10c 0.9800 .
C9 H9a 0.9800 .
C9 H9b 0.9800 .
C9 H9c 0.9800 .
C20 H20a 0.9800 .
C20 H20b 0.9800 .
C20 H20c 0.9800 .
C11 H11a 0.9800 .
C11 H11b 0.9800 .
C11 H11c 0.9800 .
C22 H22a 0.9800 .
C22 H22b 0.9800 .
C22 H22c 0.9800 .
C18 H18a 0.9800 .
C18 H18b 0.9800 .
C18 H18c 0.9800 .
C7 H7a 0.9800 .
C7 H7b 0.9800 .
C7 H7c 0.9800 .
C24 H24a 0.9900 .
C24 H24b 0.9900 .
C24 C23 1.394(10) .
C24 C25 1.217(13) .
C23 C23 1.167(16) 7_656
C23 H23b 0.9900 .
C23 H23a 0.9900 .
C25 H25a 0.9800 .
C25 H25b 0.9799 .
C25 H25c 0.9800 .

loop_
_restr_distance_atom_site_label_1
_restr_distance_atom_site_label_2
_restr_distance_site_symmetry_2
_restr_distance_target
_restr_distance_target_weight_param
_restr_distance_diff
C24 C25 1 1.5500 0.0200 0.3330
